data_7014276
loop_
_publ_author_name
'Salmon, Lionel'
'Thu\'ery, Pierre'
'Ephritikhine, Michel'

_publ_section_title
;
 Synthesis and crystal structure of tetra- and hexanuclear uranium(IV)
 complexes with hexadentate compartmental Schiff-base ligands.
;
_journal_issue 24
_journal_name_full 'Dalton transactions (Cambridge, England : 2003)'
_journal_page_first 4139
_journal_page_last 4145
_journal_paper_doi 10.1039/b414626c
_journal_year 2004
_chemical_formula_sum 'C132 H126 Cl10 N20 O16 U6'
_chemical_formula_weight 4031.21
_space_group_IT_number 15
_symmetry_cell_setting monoclinic
_symmetry_space_group_name_Hall '-C 2yc'
_symmetry_space_group_name_H-M 'C 1 2/c 1'
_atom_sites_solution_hydrogens geom
_atom_sites_solution_primary patter
_atom_sites_solution_secondary difmap
_audit_creation_method SHELXL-97
_cell_angle_alpha 90.00
_cell_angle_beta 92.342(2)
_cell_angle_gamma 90.00
_cell_formula_units_Z 4
_cell_length_a 42.8614(16)
_cell_length_b 10.6024(4)
_cell_length_c 29.6703(11)
_cell_measurement_reflns_used 45361
_cell_measurement_temperature 100(2)
_cell_measurement_theta_max 25.68
_cell_measurement_theta_min 2.73
_cell_volume 13471.9(9)
_computing_cell_refinement 'DENZO-SMN (Otwinowski & Minor, 1997)'
_computing_data_collection 'Kappa-CCD software (Nonius B.V., 1998)'
_computing_data_reduction 'DENZO-SMN (Otwinowski & Minor, 1997)'
_computing_molecular_graphics 'SHELXTL (Sheldrick, 1999)'
_computing_publication_material 'SHELXTL (Sheldrick, 1999)'
_computing_structure_refinement 'SHELXL-97 (Sheldrick, 1997)'
_computing_structure_solution 'SHELXS-97 (Sheldrick, 1997)'
_diffrn_ambient_temperature 100(2)
_diffrn_measured_fraction_theta_full 0.994
_diffrn_measured_fraction_theta_max 0.994
_diffrn_measurement_device_type 'Nonius Kappa-CCD'
_diffrn_measurement_method '\f scans'
_diffrn_radiation_monochromator graphite
_diffrn_radiation_source 'fine-focus sealed tube'
_diffrn_radiation_type MoK\a
_diffrn_radiation_wavelength 0.71073
_diffrn_reflns_av_R_equivalents 0.1191
_diffrn_reflns_av_sigmaI/netI 0.1025
_diffrn_reflns_limit_h_max 51
_diffrn_reflns_limit_h_min -51
_diffrn_reflns_limit_k_max 12
_diffrn_reflns_limit_k_min -12
_diffrn_reflns_limit_l_max 35
_diffrn_reflns_limit_l_min -36
_diffrn_reflns_number 45361
_diffrn_reflns_theta_full 25.68
_diffrn_reflns_theta_max 25.68
_diffrn_reflns_theta_min 2.73
_diffrn_standards_decay_% 0
_diffrn_standards_interval_time 0
_exptl_absorpt_coefficient_mu 7.455
_exptl_absorpt_correction_T_max 0.551
_exptl_absorpt_correction_T_min 0.201
_exptl_absorpt_correction_type refdelf
_exptl_absorpt_process_details 'program DELABS from PLATON (Spek, 2000)'
_exptl_crystal_colour 'translucent dark yellow'
_exptl_crystal_density_diffrn 1.988
_exptl_crystal_density_meas ?
_exptl_crystal_description platelet
_exptl_crystal_F_000 7632
_exptl_crystal_size_max 0.22
_exptl_crystal_size_mid 0.15
_exptl_crystal_size_min 0.08
_refine_diff_density_max 1.120
_refine_diff_density_min -1.296
_refine_diff_density_rms 0.183
_refine_ls_extinction_method none
_refine_ls_goodness_of_fit_ref 1.004
_refine_ls_hydrogen_treatment constr
_refine_ls_matrix_type full
_refine_ls_number_parameters 857
_refine_ls_number_reflns 12714
_refine_ls_number_restraints 144
_refine_ls_restrained_S_all 1.008
_refine_ls_R_factor_all 0.0991
_refine_ls_R_factor_gt 0.0478
_refine_ls_shift/su_max 0.001
_refine_ls_shift/su_mean 0.000
_refine_ls_structure_factor_coef Fsqd
_refine_ls_weighting_details 'calc w=1/[\s^2^(Fo^2^)+(0.0095P)^2^+52.7644P] where P=(Fo^2^+2Fc^2^)/3'
_refine_ls_weighting_scheme calc
_refine_ls_wR_factor_gt 0.0807
_refine_ls_wR_factor_ref 0.0955
_reflns_number_gt 8047
_reflns_number_total 12714
_reflns_threshold_expression >2sigma(I)
_cod_data_source_file b414626c.txt
_cod_data_source_block 8.6py
_cod_original_sg_symbol_H-M 'C 2/c'
_cod_database_code 7014276

loop_
_symmetry_equiv_pos_as_xyz
'x, y, z'
'-x, y, -z+1/2'
'x+1/2, y+1/2, z'
'-x+1/2, y+1/2, -z+1/2'
'-x, -y, -z'
'x, -y, z-1/2'
'-x+1/2, -y+1/2, -z'
'x+1/2, -y+1/2, z-1/2'

loop_
_atom_site_label
_atom_site_type_symbol
_atom_site_fract_x
_atom_site_fract_y
_atom_site_fract_z
_atom_site_U_iso_or_equiv
_atom_site_adp_type
_atom_site_occupancy
_atom_site_symmetry_multiplicity
_atom_site_calc_flag
_atom_site_refinement_flags
_atom_site_disorder_assembly
_atom_site_disorder_group
U1 U 0.193993(9) 0.46536(3) 0.833544(11) 0.03057(10) Uani 1 1 d . . .
U2 U 0.110857(9) 0.53850(3) 0.851621(11) 0.02867(10) Uani 1 1 d . . .
U3 U 0.074764(9) 0.51032(3) 0.963733(11) 0.03134(10) Uani 1 1 d . . .
Cl1 Cl 0.20817(6) 0.4061(2) 0.92069(8) 0.0365(6) Uani 1 1 d . . .
Cl2 Cl 0.25255(6) 0.3666(2) 0.83034(8) 0.0404(6) Uani 1 1 d . . .
Cl3 Cl 0.18509(7) 0.2826(3) 0.77217(9) 0.0492(7) Uani 1 1 d . . .
Cl4 Cl 0.11983(6) 0.4811(2) 1.02712(8) 0.0371(6) Uani 1 1 d . . .
Cl5 Cl 0.06220(7) 0.7469(3) 0.98928(9) 0.0466(7) Uani 1 1 d . . .
O1A O 0.11689(17) 0.6200(6) 0.9275(2) 0.0364(17) Uani 1 1 d . . .
O2A O 0.16383(15) 0.6035(5) 0.8738(2) 0.0310(16) Uani 1 1 d . . .
O3A O 0.15051(15) 0.5444(6) 0.7939(2) 0.0354(16) Uani 1 1 d . . .
O4A O 0.09164(16) 0.5929(6) 0.7828(2) 0.0351(17) Uani 1 1 d . . .
N1A N 0.2236(2) 0.6718(8) 0.8518(3) 0.038(2) Uani 1 1 d . . .
N2A N 0.2106(2) 0.6032(7) 0.7682(3) 0.038(2) Uani 1 1 d . . .
C1A C 0.1439(2) 0.6801(9) 0.9410(3) 0.031(2) Uani 1 1 d . . .
C2A C 0.1688(2) 0.6711(8) 0.9120(3) 0.031(2) Uani 1 1 d . . .
C3A C 0.1974(3) 0.7309(9) 0.9219(3) 0.036(3) Uani 1 1 d . . .
C4A C 0.2002(3) 0.8031(9) 0.9623(3) 0.037(3) Uani 1 1 d . . .
H4A H 0.2187 0.8460 0.9692 0.045 Uiso 1 1 calc R . .
C5A C 0.1763(3) 0.8108(9) 0.9909(3) 0.039(3) Uani 1 1 d . . .
H5A H 0.1789 0.8561 1.0176 0.046 Uiso 1 1 calc R . .
C6A C 0.1478(2) 0.7511(9) 0.9804(3) 0.032(2) Uani 1 1 d . . .
H6A H 0.1314 0.7587 0.9998 0.038 Uiso 1 1 calc R . .
C7A C 0.2215(3) 0.7365(9) 0.8886(3) 0.037(3) Uani 1 1 d . . .
H7A H 0.2375 0.7941 0.8946 0.044 Uiso 1 1 calc R . .
C8A C 0.2469(3) 0.7201(10) 0.8179(4) 0.044(3) Uani 1 1 d . . .
C9A C 0.2434(3) 0.6375(10) 0.7762(3) 0.043(3) Uani 1 1 d . . .
H9A1 H 0.2508 0.6826 0.7502 0.051 Uiso 1 1 calc R . .
H9A2 H 0.2559 0.5618 0.7803 0.051 Uiso 1 1 calc R . .
C10A C 0.1954(3) 0.6436(10) 0.7330(3) 0.042(3) Uani 1 1 d . . .
H10A H 0.2073 0.6828 0.7117 0.051 Uiso 1 1 calc R . .
C11A C 0.1628(3) 0.6370(9) 0.7221(3) 0.038(3) Uani 1 1 d . . .
C12A C 0.1419(3) 0.5956(9) 0.7542(3) 0.038(3) Uani 1 1 d . . .
C13A C 0.1094(3) 0.6207(9) 0.7480(3) 0.037(3) Uani 1 1 d . . .
C14A C 0.0986(3) 0.6716(12) 0.7076(4) 0.061(3) Uani 1 1 d U . .
H14A H 0.0773 0.6839 0.7021 0.073 Uiso 1 1 calc R . .
C15A C 0.1197(3) 0.7045(13) 0.6750(4) 0.069(4) Uani 1 1 d U . .
H15A H 0.1121 0.7355 0.6474 0.083 Uiso 1 1 calc R . .
C16A C 0.1510(3) 0.6924(11) 0.6827(4) 0.055(3) Uani 1 1 d . . .
H16A H 0.1646 0.7215 0.6613 0.066 Uiso 1 1 calc R . .
C17A C 0.2802(3) 0.7090(11) 0.8377(4) 0.050(3) Uani 1 1 d . . .
H17A H 0.2845 0.6227 0.8455 0.075 Uiso 1 1 calc R . .
H17B H 0.2824 0.7605 0.8643 0.075 Uiso 1 1 calc R . .
H17C H 0.2946 0.7370 0.8159 0.075 Uiso 1 1 calc R . .
C18A C 0.2382(3) 0.8550(9) 0.8039(3) 0.044(3) Uani 1 1 d . . .
H18A H 0.2423 0.9110 0.8288 0.066 Uiso 1 1 calc R . .
H18B H 0.2164 0.8584 0.7949 0.066 Uiso 1 1 calc R . .
H18C H 0.2505 0.8802 0.7790 0.066 Uiso 1 1 calc R . .
O1B O 0.14695(15) 0.3669(5) 0.8567(2) 0.0277(15) Uani 1 1 d . . .
O2B O 0.09921(16) 0.3821(5) 0.91047(19) 0.0291(16) Uani 1 1 d . . .
O3B O -0.02637(14) 0.5161(6) 1.05865(18) 0.0381(17) Uani 1 1 d . . .
O4B O -0.06257(15) 0.4260(6) 1.11911(19) 0.0326(16) Uani 1 1 d . . .
N1B N 0.06801(19) 0.2697(8) 0.9847(2) 0.031(2) Uani 1 1 d . . .
N2B N 0.04247(18) 0.4665(8) 1.0347(2) 0.0351(19) Uani 1 1 d . . .
C1B C 0.1416(2) 0.2671(8) 0.8833(3) 0.032(2) Uani 1 1 d . . .
C2B C 0.1160(2) 0.2751(8) 0.9124(3) 0.030(2) Uani 1 1 d . . .
C3B C 0.1088(2) 0.1757(9) 0.9400(3) 0.038(3) Uani 1 1 d . . .
C4B C 0.1274(3) 0.0661(9) 0.9384(4) 0.045(3) Uani 1 1 d . . .
H4B H 0.1226 -0.0021 0.9565 0.054 Uiso 1 1 calc R . .
C5B C 0.1523(3) 0.0564(9) 0.9111(3) 0.042(3) Uani 1 1 d . . .
H5B H 0.1643 -0.0168 0.9108 0.051 Uiso 1 1 calc R . .
C6B C 0.1593(2) 0.1587(8) 0.8839(3) 0.034(2) Uani 1 1 d . . .
H6B H 0.1764 0.1538 0.8657 0.041 Uiso 1 1 calc R . .
C7B C 0.0844(2) 0.1773(10) 0.9719(3) 0.039(3) Uani 1 1 d . . .
H7B H 0.0800 0.0999 0.9850 0.047 Uiso 1 1 calc R . .
C8B C 0.0468(2) 0.2393(9) 1.0233(3) 0.035(2) Uani 1 1 d . . .
C9B C 0.0244(2) 0.3519(10) 1.0284(3) 0.039(3) Uani 1 1 d . . .
H9B1 H 0.0108 0.3593 1.0016 0.046 Uiso 1 1 calc R . .
H9B2 H 0.0116 0.3384 1.0541 0.046 Uiso 1 1 calc R . .
C10B C 0.0401(2) 0.5328(10) 1.0708(3) 0.038(2) Uani 1 1 d . . .
H10B H 0.0527 0.6039 1.0736 0.045 Uiso 1 1 calc R . .
C11B C 0.0190(2) 0.5068(10) 1.1083(3) 0.039(3) Uani 1 1 d . . .
C12B C -0.0131(2) 0.4895(10) 1.0989(3) 0.041(3) Uani 1 1 d . . .
C13B C -0.0322(2) 0.4466(9) 1.1331(3) 0.035(2) Uani 1 1 d . . .
C14B C -0.0200(3) 0.4278(11) 1.1762(3) 0.049(3) Uani 1 1 d . . .
H14B H -0.0328 0.3993 1.1987 0.059 Uiso 1 1 calc R . .
C15B C 0.0115(3) 0.4518(12) 1.1859(3) 0.059(4) Uani 1 1 d . . .
H15B H 0.0194 0.4427 1.2154 0.071 Uiso 1 1 calc R . .
C16B C 0.0312(3) 0.4886(10) 1.1530(3) 0.046(3) Uani 1 1 d . . .
H16B H 0.0524 0.5015 1.1600 0.055 Uiso 1 1 calc R . .
C17B C 0.0269(3) 0.1239(11) 1.0126(4) 0.062(4) Uani 1 1 d . . .
H17D H 0.0101 0.1198 1.0331 0.092 Uiso 1 1 calc R . .
H17E H 0.0395 0.0494 1.0157 0.092 Uiso 1 1 calc R . .
H17F H 0.0184 0.1297 0.9822 0.092 Uiso 1 1 calc R . .
C18B C 0.0676(3) 0.2217(10) 1.0662(3) 0.048(3) Uani 1 1 d . . .
H18D H 0.0547 0.2123 1.0917 0.072 Uiso 1 1 calc R . .
H18E H 0.0808 0.2940 1.0705 0.072 Uiso 1 1 calc R . .
H18F H 0.0802 0.1476 1.0632 0.072 Uiso 1 1 calc R . .
N1 N 0.1171(2) 0.7811(8) 0.8426(3) 0.049(3) Uani 1 1 d . . .
C1 C 0.0928(4) 0.8504(12) 0.8514(5) 0.080(4) Uani 1 1 d U . .
H1 H 0.0766 0.8149 0.8670 0.095 Uiso 1 1 calc R . .
C2 C 0.0905(5) 0.9796(16) 0.8375(7) 0.112(6) Uani 1 1 d U . .
H2 H 0.0745 1.0315 0.8467 0.134 Uiso 1 1 calc R . .
C3 C 0.1128(5) 1.0225(16) 0.8102(6) 0.104(5) Uani 1 1 d U . .
H3A H 0.1098 1.1012 0.7969 0.125 Uiso 1 1 calc R . .
C4 C 0.1394(4) 0.9575(12) 0.8010(5) 0.077(4) Uani 1 1 d U . .
H4 H 0.1556 0.9912 0.7850 0.093 Uiso 1 1 calc R . .
C5 C 0.1395(3) 0.8340(10) 0.8185(3) 0.054(4) Uani 1 1 d . . .
H5 H 0.1567 0.7842 0.8128 0.065 Uiso 1 1 calc R . .
N2 N 0.0803(2) 0.3477(7) 0.8124(3) 0.036(2) Uani 1 1 d . . .
C6 C 0.0552(3) 0.2928(10) 0.8296(4) 0.050(3) Uani 1 1 d . . .
H6 H 0.0511 0.3049 0.8599 0.060 Uiso 1 1 calc R . .
C7 C 0.0354(3) 0.2185(13) 0.8030(5) 0.076(4) Uani 1 1 d U . .
H7 H 0.0179 0.1820 0.8152 0.091 Uiso 1 1 calc R . .
C8 C 0.0417(4) 0.1983(14) 0.7573(5) 0.084(5) Uani 1 1 d U . .
H8 H 0.0285 0.1481 0.7392 0.101 Uiso 1 1 calc R . .
C9 C 0.0678(3) 0.2544(12) 0.7397(5) 0.071(4) Uani 1 1 d U . .
H9 H 0.0726 0.2443 0.7096 0.085 Uiso 1 1 calc R . .
C10 C 0.0863(3) 0.3260(9) 0.7690(4) 0.044(3) Uani 1 1 d . . .
H10 H 0.1043 0.3617 0.7579 0.053 Uiso 1 1 calc R . .
N3 N 0.2843(2) 0.3882(7) 0.9764(3) 0.036(2) Uani 1 1 d . . .
H3 H 0.2673 0.3974 0.9959 0.043 Uiso 1 1 d R . .
C11 C 0.2876(3) 0.4390(10) 0.9360(3) 0.043(3) Uani 1 1 d . . .
H11 H 0.2718 0.4896 0.9234 0.051 Uiso 1 1 calc R . .
C12 C 0.3136(3) 0.4179(10) 0.9129(4) 0.048(3) Uani 1 1 d . . .
H12 H 0.3157 0.4532 0.8845 0.057 Uiso 1 1 calc R . .
C13 C 0.3371(3) 0.3435(10) 0.9319(4) 0.053(3) Uani 1 1 d . . .
H13 H 0.3553 0.3298 0.9167 0.064 Uiso 1 1 calc R . .
C14 C 0.3333(3) 0.2910(11) 0.9726(4) 0.059(4) Uani 1 1 d . . .
H14 H 0.3485 0.2381 0.9854 0.071 Uiso 1 1 calc R . .
C15 C 0.3067(3) 0.3166(10) 0.9948(4) 0.045(3) Uani 1 1 d . . .
H15 H 0.3043 0.2830 1.0234 0.055 Uiso 1 1 calc R . .
N4 N 0.2391(2) 0.4399(7) 1.0362(3) 0.039(2) Uani 1 1 d . . .
C16 C 0.2438(3) 0.3862(9) 1.0774(4) 0.043(3) Uani 1 1 d . . .
H16 H 0.2608 0.3330 1.0829 0.052 Uiso 1 1 calc R . .
C17 C 0.2232(3) 0.4103(10) 1.1120(4) 0.055(3) Uani 1 1 d . . .
H17 H 0.2258 0.3688 1.1395 0.066 Uiso 1 1 calc R . .
C18 C 0.1996(3) 0.4935(10) 1.1054(4) 0.055(3) Uani 1 1 d . . .
H18 H 0.1866 0.5121 1.1287 0.066 Uiso 1 1 calc R . .
C19 C 0.1951(3) 0.5488(10) 1.0654(4) 0.047(3) Uani 1 1 d . . .
H19 H 0.1790 0.6066 1.0606 0.057 Uiso 1 1 calc R . .
C20 C 0.2147(3) 0.5194(10) 1.0309(3) 0.047(3) Uani 1 1 d . . .
H20 H 0.2108 0.5562 1.0028 0.056 Uiso 1 1 calc R . .
N5 N 0.1154(3) 0.0384(12) 0.6252(4) 0.089(4) Uani 1 1 d . . .
C21 C 0.1100(4) 0.1355(16) 0.5993(4) 0.081(5) Uani 1 1 d . . .
H21 H 0.1004 0.1197 0.5712 0.097 Uiso 1 1 calc R . .
C22 C 0.1169(3) 0.2573(15) 0.6091(5) 0.075(4) Uani 1 1 d U . .
H22 H 0.1125 0.3220 0.5886 0.090 Uiso 1 1 calc R . .
C23 C 0.1312(4) 0.2807(16) 0.6521(6) 0.099(5) Uani 1 1 d U . .
H23 H 0.1364 0.3615 0.6620 0.119 Uiso 1 1 calc R . .
C24 C 0.1369(4) 0.1725(16) 0.6789(5) 0.079(4) Uani 1 1 d U . .
H24 H 0.1475 0.1798 0.7067 0.095 Uiso 1 1 calc R . .
C25 C 0.1272(3) 0.0608(15) 0.6644(5) 0.075(4) Uani 1 1 d . . .
H25 H 0.1292 -0.0066 0.6843 0.090 Uiso 1 1 calc R . .
N6 N -0.0168(3) -0.0765(8) 0.8439(3) 0.063(6) Uani 0.50 1 d PGU . .
C26 C -0.0376(3) 0.0236(12) 0.8462(4) 0.061(7) Uani 0.50 1 d PGU . .
C27 C -0.0300(4) 0.1280(11) 0.8728(4) 0.069(8) Uani 0.50 1 d PGU . .
C28 C -0.0016(4) 0.1323(11) 0.8970(4) 0.057(7) Uani 0.50 1 d PGU . .
C29 C 0.0192(3) 0.0323(14) 0.8947(4) 0.070(7) Uani 0.50 1 d PGU . .
C30 C 0.0116(3) -0.0722(11) 0.8681(4) 0.075(8) Uani 0.50 1 d PGU . .
N7 N -0.0040(6) -0.1513(13) 0.7632(4) 0.134(12) Uani 0.50 1 d PGU . .
C31 C -0.0360(6) -0.1291(15) 0.7615(4) 0.146(16) Uani 0.50 1 d PGU . .
C32 C -0.0504(4) -0.0839(16) 0.7994(5) 0.145(16) Uani 0.50 1 d PGU . .
C33 C -0.0329(3) -0.0608(11) 0.8390(3) 0.119(14) Uani 0.50 1 d PGU . .
C34 C -0.0009(3) -0.0830(8) 0.8406(3) 0.127(16) Uani 0.50 1 d PGU . .
C35 C 0.0136(4) -0.1282(12) 0.8027(5) 0.118(13) Uani 0.50 1 d PGU . .

loop_
_atom_site_aniso_label
_atom_site_aniso_U_11
_atom_site_aniso_U_22
_atom_site_aniso_U_33
_atom_site_aniso_U_23
_atom_site_aniso_U_13
_atom_site_aniso_U_12
U1 0.0318(2) 0.0321(2) 0.02815(18) 0.00021(16) 0.00464(15) 0.00203(17)
U2 0.0294(2) 0.0308(2) 0.02591(17) 0.00132(16) 0.00241(14) 0.00261(17)
U3 0.0269(2) 0.0414(2) 0.02580(17) -0.00063(16) 0.00233(14) 0.00758(17)
Cl1 0.0353(16) 0.0452(15) 0.0291(12) 0.0009(11) 0.0038(11) 0.0069(12)
Cl2 0.0383(17) 0.0497(15) 0.0334(13) -0.0030(12) 0.0048(12) 0.0100(12)
Cl3 0.048(2) 0.0616(19) 0.0388(15) -0.0171(13) 0.0113(13) -0.0063(14)
Cl4 0.0307(14) 0.0429(15) 0.0373(12) 0.0045(12) -0.0033(10) 0.0036(12)
Cl5 0.0445(19) 0.0479(16) 0.0475(16) -0.0046(13) 0.0025(13) 0.0134(13)
O1A 0.044(5) 0.042(4) 0.024(3) -0.005(3) 0.002(3) 0.002(3)
O2A 0.031(4) 0.028(4) 0.034(4) -0.001(3) 0.002(3) 0.006(3)
O3A 0.035(4) 0.041(4) 0.030(3) 0.007(3) -0.002(3) 0.006(3)
O4A 0.038(5) 0.040(4) 0.027(4) 0.005(3) -0.003(3) 0.002(3)
N1A 0.032(6) 0.040(5) 0.042(5) 0.008(4) 0.004(4) -0.003(4)
N2A 0.031(6) 0.038(5) 0.047(5) 0.005(4) 0.011(4) -0.009(4)
C1A 0.030(6) 0.029(5) 0.034(5) -0.004(4) -0.003(5) 0.009(4)
C2A 0.034(7) 0.029(5) 0.029(5) -0.004(4) -0.002(5) 0.005(4)
C3A 0.042(7) 0.035(6) 0.032(5) 0.001(5) -0.006(5) 0.000(5)
C4A 0.038(7) 0.029(6) 0.044(6) -0.006(5) -0.002(5) -0.002(5)
C5A 0.058(8) 0.024(5) 0.033(6) -0.004(4) -0.003(5) -0.005(5)
C6A 0.036(7) 0.033(5) 0.027(5) -0.006(4) 0.002(4) 0.010(5)
C7A 0.038(7) 0.028(5) 0.043(6) -0.002(5) 0.003(5) -0.004(5)
C8A 0.044(8) 0.040(6) 0.046(7) 0.000(5) 0.006(6) -0.003(5)
C9A 0.042(8) 0.045(6) 0.041(6) 0.026(5) 0.007(5) -0.004(5)
C10A 0.042(8) 0.056(7) 0.029(5) 0.001(5) 0.002(5) 0.006(6)
C11A 0.035(7) 0.046(6) 0.033(6) 0.002(5) -0.007(5) -0.016(5)
C12A 0.038(7) 0.040(6) 0.036(6) -0.001(5) 0.004(5) -0.017(5)
C13A 0.037(7) 0.046(6) 0.027(5) 0.004(5) -0.012(5) -0.010(5)
C14A 0.044(7) 0.085(7) 0.053(6) 0.018(6) -0.008(5) -0.025(6)
C15A 0.073(8) 0.092(8) 0.041(6) 0.028(6) -0.009(6) -0.016(6)
C16A 0.046(9) 0.085(9) 0.035(6) 0.013(6) -0.002(6) -0.027(7)
C17A 0.038(8) 0.067(8) 0.043(6) 0.001(6) -0.006(6) -0.008(6)
C18A 0.046(8) 0.046(7) 0.040(6) 0.010(5) 0.012(5) -0.018(5)
O1B 0.031(4) 0.025(3) 0.028(3) 0.002(3) 0.006(3) -0.001(3)
O2B 0.042(5) 0.027(3) 0.020(3) 0.008(3) 0.009(3) 0.003(3)
O3B 0.027(4) 0.065(5) 0.022(3) -0.002(3) 0.000(3) 0.004(4)
O4B 0.022(4) 0.047(4) 0.028(3) 0.004(3) 0.003(3) 0.006(3)
N1B 0.025(5) 0.048(5) 0.022(4) 0.004(4) 0.003(4) -0.001(4)
N2B 0.023(5) 0.050(5) 0.033(4) 0.003(4) 0.000(3) 0.001(4)
C1B 0.032(7) 0.024(5) 0.039(6) -0.007(5) 0.000(5) -0.001(4)
C2B 0.040(7) 0.022(5) 0.027(5) 0.001(4) 0.000(5) 0.014(4)
C3B 0.031(7) 0.039(6) 0.043(6) 0.009(5) 0.005(5) 0.006(5)
C4B 0.055(8) 0.032(6) 0.050(6) 0.019(5) 0.014(6) 0.016(5)
C5B 0.047(8) 0.037(6) 0.043(6) 0.005(5) 0.013(5) 0.007(5)
C6B 0.043(7) 0.033(6) 0.027(5) -0.003(4) 0.016(5) 0.004(5)
C7B 0.031(7) 0.044(6) 0.042(6) 0.007(5) 0.004(5) 0.000(5)
C8B 0.027(6) 0.044(6) 0.034(5) 0.006(5) 0.005(5) -0.001(5)
C9B 0.020(6) 0.073(8) 0.023(5) 0.003(5) 0.003(4) -0.005(5)
C10B 0.028(6) 0.060(7) 0.025(5) -0.004(5) -0.005(4) 0.004(5)
C11B 0.042(7) 0.050(6) 0.025(5) -0.003(5) -0.001(4) 0.017(5)
C12B 0.018(5) 0.068(8) 0.036(5) -0.001(5) -0.010(4) 0.014(5)
C13B 0.027(6) 0.049(6) 0.030(5) -0.007(5) 0.006(4) 0.009(5)
C14B 0.042(8) 0.078(8) 0.028(5) 0.003(5) 0.010(5) 0.023(6)
C15B 0.051(9) 0.103(11) 0.024(5) 0.005(6) -0.001(5) 0.024(7)
C16B 0.034(6) 0.070(8) 0.032(5) -0.005(5) -0.008(5) 0.005(6)
C17B 0.034(8) 0.067(8) 0.085(9) -0.014(7) 0.020(7) -0.023(6)
C18B 0.051(8) 0.061(8) 0.032(6) 0.015(5) 0.009(5) 0.013(6)
N1 0.047(7) 0.038(5) 0.060(6) -0.008(5) -0.019(5) 0.004(5)
C1 0.077(8) 0.053(7) 0.107(8) -0.008(6) -0.019(7) -0.001(6)
C2 0.103(9) 0.082(8) 0.148(10) -0.014(8) -0.018(8) 0.011(8)
C3 0.115(10) 0.082(8) 0.112(9) -0.001(7) -0.031(8) 0.005(8)
C4 0.092(8) 0.059(7) 0.080(7) -0.003(6) -0.019(7) -0.009(7)
C5 0.098(12) 0.028(6) 0.036(6) 0.012(5) -0.009(7) -0.012(6)
N2 0.029(6) 0.031(5) 0.047(5) 0.002(4) 0.002(4) 0.002(4)
C6 0.024(7) 0.044(7) 0.081(9) -0.001(6) 0.001(6) 0.004(5)
C7 0.049(7) 0.075(7) 0.105(8) -0.011(7) 0.008(7) -0.005(6)
C8 0.068(8) 0.082(8) 0.102(8) -0.039(7) -0.005(7) -0.001(6)
C9 0.066(8) 0.071(7) 0.075(7) -0.023(6) -0.009(6) 0.012(6)
C10 0.043(8) 0.033(6) 0.056(7) -0.006(5) -0.006(6) 0.008(5)
N3 0.042(6) 0.033(5) 0.035(5) -0.004(4) 0.010(4) -0.001(4)
C11 0.037(7) 0.047(7) 0.044(6) 0.000(5) -0.003(5) -0.001(5)
C12 0.043(8) 0.056(7) 0.044(6) -0.004(5) -0.002(6) 0.016(6)
C13 0.036(8) 0.052(7) 0.071(9) -0.036(7) 0.004(6) 0.005(6)
C14 0.072(10) 0.049(7) 0.055(8) -0.008(6) -0.014(7) 0.034(7)
C15 0.063(9) 0.039(6) 0.034(6) 0.007(5) 0.004(6) 0.008(6)
N4 0.048(6) 0.037(5) 0.032(4) -0.001(4) 0.005(4) -0.011(4)
C16 0.046(8) 0.034(6) 0.051(7) 0.002(5) 0.001(6) 0.001(5)
C17 0.092(11) 0.032(6) 0.044(7) 0.014(5) 0.019(7) 0.007(6)
C18 0.071(9) 0.042(7) 0.054(7) 0.017(6) 0.027(6) 0.011(6)
C19 0.042(7) 0.038(6) 0.063(7) -0.004(6) 0.000(6) 0.002(5)
C20 0.058(8) 0.042(6) 0.039(6) -0.003(5) -0.013(5) 0.008(6)
N5 0.124(12) 0.085(9) 0.057(7) 0.001(7) 0.006(7) 0.014(8)
C21 0.102(14) 0.111(13) 0.029(7) 0.004(8) -0.006(7) 0.001(10)
C22 0.062(8) 0.075(7) 0.089(8) 0.017(7) 0.027(7) 0.005(6)
C23 0.084(9) 0.097(9) 0.119(9) -0.017(8) 0.025(8) -0.020(7)
C24 0.070(8) 0.102(8) 0.064(7) -0.002(7) -0.010(6) -0.023(7)
C25 0.044(9) 0.101(12) 0.080(10) 0.013(9) 0.013(7) 0.011(8)
N6 0.064(10) 0.066(10) 0.061(9) 0.006(8) 0.029(8) -0.013(8)
C26 0.061(10) 0.062(10) 0.061(10) 0.015(8) 0.005(8) 0.001(8)
C27 0.070(11) 0.073(11) 0.064(10) -0.003(8) 0.012(9) 0.004(9)
C28 0.061(10) 0.055(10) 0.056(10) 0.004(8) 0.009(8) -0.008(8)
C29 0.075(11) 0.070(11) 0.065(10) -0.004(8) 0.006(8) 0.005(9)
C30 0.080(12) 0.082(11) 0.064(11) 0.010(9) 0.009(9) 0.004(9)
N7 0.142(14) 0.125(13) 0.135(15) 0.000(9) 0.012(10) -0.004(10)
C31 0.149(19) 0.140(18) 0.149(18) -0.002(10) -0.006(10) 0.006(10)
C32 0.145(18) 0.141(18) 0.149(18) 0.008(10) 0.007(10) -0.006(10)
C33 0.121(17) 0.119(17) 0.117(16) 0.018(10) 0.015(10) -0.006(10)
C34 0.124(18) 0.125(18) 0.132(18) -0.008(10) 0.004(10) -0.004(10)
C35 0.117(16) 0.117(15) 0.119(15) 0.000(10) -0.001(10) -0.007(10)

loop_
_atom_type_symbol
_atom_type_description
_atom_type_scat_dispersion_real
_atom_type_scat_dispersion_imag
_atom_type_scat_source
C C 0.0033 0.0016 'International Tables Vol C Tables 4.2.6.8 and 6.1.1.4'
H H 0.0000 0.0000 'International Tables Vol C Tables 4.2.6.8 and 6.1.1.4'
N N 0.0061 0.0033 'International Tables Vol C Tables 4.2.6.8 and 6.1.1.4'
O O 0.0106 0.0060 'International Tables Vol C Tables 4.2.6.8 and 6.1.1.4'
Cl Cl 0.1484 0.1585 'International Tables Vol C Tables 4.2.6.8 and 6.1.1.4'
U U -9.6767 9.6646 'International Tables Vol C Tables 4.2.6.8 and 6.1.1.4'

loop_
_geom_angle_atom_site_label_1
_geom_angle_atom_site_label_2
_geom_angle_atom_site_label_3
_geom_angle
_geom_angle_site_symmetry_1
_geom_angle_site_symmetry_3
_geom_angle_publ_flag
O2A U1 O3A 65.2(2) . . ?
O2A U1 O1B 68.5(2) . . ?
O3A U1 O1B 68.6(2) . . ?
O2A U1 N2A 102.0(2) . . ?
O3A U1 N2A 69.5(3) . . ?
O1B U1 N2A 137.0(2) . . ?
O2A U1 N1A 68.6(3) . . ?
O3A U1 N1A 100.3(2) . . ?
O1B U1 N1A 136.3(2) . . ?
N2A U1 N1A 61.6(3) . . ?
O2A U1 Cl3 137.87(17) . . ?
O3A U1 Cl3 80.04(17) . . ?
O1B U1 Cl3 77.37(15) . . ?
N2A U1 Cl3 86.2(2) . . ?
N1A U1 Cl3 144.5(2) . . ?
O2A U1 Cl1 76.24(16) . . ?
O3A U1 Cl1 135.50(16) . . ?
O1B U1 Cl1 77.49(15) . . ?
N2A U1 Cl1 143.2(2) . . ?
N1A U1 Cl1 84.65(19) . . ?
Cl3 U1 Cl1 120.16(8) . . ?
O2A U1 Cl2 142.64(17) . . ?
O3A U1 Cl2 147.47(16) . . ?
O1B U1 Cl2 129.01(15) . . ?
N2A U1 Cl2 84.7(2) . . ?
N1A U1 Cl2 83.6(2) . . ?
Cl3 U1 Cl2 78.68(9) . . ?
Cl1 U1 Cl2 76.87(8) . . ?
O4A U2 O4B 89.9(2) . 5_567 ?
O4A U2 O1B 117.8(2) . . ?
O4B U2 O1B 133.5(2) 5_567 . ?
O4A U2 O1A 141.0(2) . . ?
O4B U2 O1A 69.8(2) 5_567 . ?
O1B U2 O1A 99.7(2) . . ?
O4A U2 O2A 118.4(2) . . ?
O4B U2 O2A 133.8(2) 5_567 . ?
O1B U2 O2A 66.7(2) . . ?
O1A U2 O2A 65.4(2) . . ?
O4A U2 O3A 66.4(2) . . ?
O4B U2 O3A 155.9(2) 5_567 . ?
O1B U2 O3A 66.4(2) . . ?
O1A U2 O3A 126.1(2) . . ?
O2A U2 O3A 61.3(2) . . ?
O4A U2 O2B 137.5(2) . . ?
O4B U2 O2B 68.5(2) 5_567 . ?
O1B U2 O2B 66.0(2) . . ?
O1A U2 O2B 66.3(2) . . ?
O2A U2 O2B 102.2(2) . . ?
O3A U2 O2B 132.3(2) . . ?
O4A U2 N1 71.8(3) . . ?
O4B U2 N1 88.5(3) 5_567 . ?
O1B U2 N1 133.7(3) . . ?
O1A U2 N1 74.6(3) . . ?
O2A U2 N1 69.5(3) . . ?
O3A U2 N1 80.1(3) . . ?
O2B U2 N1 139.4(3) . . ?
O4A U2 N2 68.9(2) . . ?
O4B U2 N2 81.7(2) 5_567 . ?
O1B U2 N2 75.7(2) . . ?
O1A U2 N2 135.6(2) . . ?
O2A U2 N2 140.5(2) . . ?
O3A U2 N2 93.2(2) . . ?
O2B U2 N2 71.9(2) . . ?
N1 U2 N2 139.4(3) . . ?
O3B U3 O2B 99.5(2) 5_567 . ?
O3B U3 O1A 130.1(2) 5_567 . ?
O2B U3 O1A 67.8(2) . . ?
O3B U3 O4B 65.7(2) 5_567 5_567 ?
O2B U3 O4B 65.9(2) . 5_567 ?
O1A U3 O4B 65.2(2) . 5_567 ?
O3B U3 N2B 72.1(2) 5_567 . ?
O2B U3 N2B 134.6(2) . . ?
O1A U3 N2B 150.4(2) . . ?
O4B U3 N2B 136.2(2) 5_567 . ?
O3B U3 N1B 80.5(3) 5_567 . ?
O2B U3 N1B 70.0(2) . . ?
O1A U3 N1B 130.9(2) . . ?
O4B U3 N1B 117.2(2) 5_567 . ?
N2B U3 N1B 64.6(2) . . ?
O3B U3 Cl4 149.23(16) 5_567 . ?
O2B U3 Cl4 94.42(16) . . ?
O1A U3 Cl4 80.63(16) . . ?
O4B U3 Cl4 144.78(16) 5_567 . ?
N2B U3 Cl4 78.60(17) . . ?
N1B U3 Cl4 78.71(18) . . ?
O3B U3 Cl5 90.40(19) 5_567 . ?
O2B U3 Cl5 145.82(15) . . ?
O1A U3 Cl5 80.74(16) . . ?
O4B U3 Cl5 89.38(15) 5_567 . ?
N2B U3 Cl5 79.58(19) . . ?
N1B U3 Cl5 144.15(18) . . ?
Cl4 U3 Cl5 93.29(8) . . ?
C1A O1A U2 119.8(6) . . ?
C1A O1A U3 136.8(6) . . ?
U2 O1A U3 100.8(2) . . ?
C2A O2A U1 134.0(6) . . ?
C2A O2A U2 119.4(6) . . ?
U1 O2A U2 102.4(2) . . ?
C12A O3A U1 141.5(6) . . ?
C12A O3A U2 116.7(6) . . ?
U1 O3A U2 101.6(2) . . ?
C13A O4A U2 124.0(6) . . ?
C7A N1A C8A 116.4(9) . . ?
C7A N1A U1 125.2(7) . . ?
C8A N1A U1 118.3(6) . . ?
C10A N2A C9A 120.2(9) . . ?
C10A N2A U1 131.5(8) . . ?
C9A N2A U1 108.3(6) . . ?
O1A C1A C6A 124.5(9) . . ?
O1A C1A C2A 116.5(8) . . ?
C6A C1A C2A 119.0(10) . . ?
O2A C2A C3A 121.6(9) . . ?
O2A C2A C1A 116.9(9) . . ?
C3A C2A C1A 121.5(9) . . ?
C2A C3A C4A 117.6(10) . . ?
C2A C3A C7A 120.9(9) . . ?
C4A C3A C7A 120.7(10) . . ?
C5A C4A C3A 121.2(10) . . ?
C4A C5A C6A 120.5(9) . . ?
C1A C6A C5A 120.1(10) . . ?
N1A C7A C3A 128.6(10) . . ?
C9A C8A C17A 109.4(9) . . ?
C9A C8A C18A 107.5(9) . . ?
C17A C8A C18A 113.0(9) . . ?
C9A C8A N1A 107.2(8) . . ?
C17A C8A N1A 110.2(9) . . ?
C18A C8A N1A 109.3(9) . . ?
N2A C9A C8A 109.8(9) . . ?
N2A C10A C11A 129.2(10) . . ?
C16A C11A C12A 118.9(11) . . ?
C16A C11A C10A 119.6(10) . . ?
C12A C11A C10A 120.6(9) . . ?
O3A C12A C11A 124.2(10) . . ?
O3A C12A C13A 115.2(9) . . ?
C11A C12A C13A 120.2(9) . . ?
O4A C13A C14A 125.1(11) . . ?
O4A C13A C12A 116.2(8) . . ?
C14A C13A C12A 118.6(10) . . ?
C13A C14A C15A 119.8(12) . . ?
C16A C15A C14A 121.7(11) . . ?
C15A C16A C11A 120.3(11) . . ?
C1B O1B U2 120.7(6) . . ?
C1B O1B U1 132.6(6) . . ?
U2 O1B U1 101.5(2) . . ?
C2B O2B U3 135.2(5) . . ?
C2B O2B U2 118.2(5) . . ?
U3 O2B U2 101.2(2) . . ?
C12B O3B U3 128.0(6) . 5_567 ?
C13B O4B U2 135.8(5) . 5_567 ?
C13B O4B U3 113.5(5) . 5_567 ?
U2 O4B U3 99.5(2) 5_567 5_567 ?
C7B N1B C8B 114.5(8) . . ?
C7B N1B U3 127.2(7) . . ?
C8B N1B U3 117.1(6) . . ?
C10B N2B C9B 120.3(8) . . ?
C10B N2B U3 129.5(7) . . ?
C9B N2B U3 110.1(5) . . ?
O1B C1B C6B 123.8(9) . . ?
O1B C1B C2B 117.6(8) . . ?
C6B C1B C2B 118.6(9) . . ?
O2B C2B C3B 122.6(9) . . ?
O2B C2B C1B 116.7(8) . . ?
C3B C2B C1B 120.7(9) . . ?
C2B C3B C4B 118.0(10) . . ?
C2B C3B C7B 124.6(9) . . ?
C4B C3B C7B 117.3(9) . . ?
C5B C4B C3B 122.4(10) . . ?
C4B C5B C6B 118.4(10) . . ?
C1B C6B C5B 121.8(10) . . ?
N1B C7B C3B 129.1(10) . . ?
C17B C8B N1B 111.2(8) . . ?
C17B C8B C18B 112.2(9) . . ?
N1B C8B C18B 107.7(8) . . ?
C17B C8B C9B 107.3(9) . . ?
N1B C8B C9B 107.6(8) . . ?
C18B C8B C9B 110.8(8) . . ?
N2B C9B C8B 109.4(8) . . ?
N2B C10B C11B 126.3(10) . . ?
C12B C11B C16B 119.2(9) . . ?
C12B C11B C10B 119.6(8) . . ?
C16B C11B C10B 121.0(9) . . ?
O3B C12B C13B 118.3(9) . . ?
O3B C12B C11B 122.0(9) . . ?
C13B C12B C11B 119.7(8) . . ?
O4B C13B C14B 125.3(9) . . ?
O4B C13B C12B 114.2(8) . . ?
C14B C13B C12B 120.5(10) . . ?
C13B C14B C15B 119.5(10) . . ?
C16B C15B C14B 121.7(9) . . ?
C15B C16B C11B 119.2(10) . . ?
C1 N1 C5 117.5(11) . . ?
C1 N1 U2 116.8(9) . . ?
C5 N1 U2 123.1(8) . . ?
N1 C1 C2 121.7(16) . . ?
C3 C2 C1 116.8(18) . . ?
C2 C3 C4 124.3(17) . . ?
C3 C4 C5 112.6(16) . . ?
N1 C5 C4 126.4(14) . . ?
C6 N2 C10 118.7(10) . . ?
C6 N2 U2 123.5(7) . . ?
C10 N2 U2 116.1(7) . . ?
N2 C6 C7 120.8(12) . . ?
C6 C7 C8 119.9(14) . . ?
C9 C8 C7 119.0(13) . . ?
C10 C9 C8 116.8(13) . . ?
N2 C10 C9 124.7(12) . . ?
C15 N3 C11 120.2(10) . . ?
N3 C11 C12 120.7(10) . . ?
C11 C12 C13 119.4(11) . . ?
C14 C13 C12 119.4(12) . . ?
C13 C14 C15 118.9(11) . . ?
N3 C15 C14 121.4(10) . . ?
C20 N4 C16 117.0(9) . . ?
N4 C16 C17 120.4(10) . . ?
C18 C17 C16 120.2(10) . . ?
C19 C18 C17 119.9(11) . . ?
C18 C19 C20 119.3(11) . . ?
N4 C20 C19 123.1(10) . . ?
C25 N5 C21 116.6(14) . . ?
N5 C21 C22 126.7(14) . . ?
C21 C22 C23 116.3(14) . . ?
C24 C23 C22 115.1(15) . . ?
C25 C24 C23 120.0(15) . . ?
N5 C25 C24 125.0(16) . . ?
C26 N6 C30 120.0 . . ?
N6 C26 C27 120.0 . . ?
C28 C27 C26 120.0 . . ?
C29 C28 C27 120.0 . . ?
C28 C29 C30 120.0 . . ?
C29 C30 N6 120.0 . . ?
C31 N7 C35 120.0 . . ?
C32 C31 N7 120.0 . . ?
C31 C32 C33 120.0 . . ?
C34 C33 C32 120.0 . . ?
C33 C34 C35 120.0 . . ?
N7 C35 C34 120.0 . . ?

loop_
_geom_bond_atom_site_label_1
_geom_bond_atom_site_label_2
_geom_bond_distance
_geom_bond_site_symmetry_2
_geom_bond_publ_flag
U1 O2A 2.318(6) . ?
U1 O3A 2.320(6) . ?
U1 O1B 2.396(6) . ?
U1 N2A 2.553(8) . ?
U1 N1A 2.576(8) . ?
U1 Cl3 2.676(3) . ?
U1 Cl1 2.706(2) . ?
U1 Cl2 2.725(3) . ?
U1 U2 3.7071(5) . ?
U2 O4A 2.244(6) . ?
U2 O4B 2.308(6) 5_567 ?
U2 O1B 2.389(6) . ?
U2 O1A 2.416(6) . ?
U2 O2A 2.438(7) . ?
U2 O3A 2.463(6) . ?
U2 O2B 2.474(5) . ?
U2 N1 2.600(9) . ?
U2 N2 2.653(8) . ?
U2 U3 3.7374(5) . ?
U3 O3B 2.170(6) 5_567 ?
U3 O2B 2.362(6) . ?
U3 O1A 2.434(7) . ?
U3 O4B 2.582(6) 5_567 ?
U3 N2B 2.608(8) . ?
U3 N1B 2.645(8) . ?
U3 Cl4 2.658(2) . ?
U3 Cl5 2.682(3) . ?
O1A C1A 1.368(12) . ?
O2A C2A 1.350(10) . ?
O3A C12A 1.335(11) . ?
O4A C13A 1.342(12) . ?
N1A C7A 1.295(12) . ?
N1A C8A 1.536(13) . ?
N2A C10A 1.280(12) . ?
N2A C9A 1.463(13) . ?
C1A C6A 1.395(12) . ?
C1A C2A 1.401(14) . ?
C2A C3A 1.399(14) . ?
C3A C4A 1.422(13) . ?
C3A C7A 1.459(14) . ?
C4A C5A 1.359(14) . ?
C5A C6A 1.400(14) . ?
C8A C9A 1.519(14) . ?
C8A C17A 1.524(15) . ?
C8A C18A 1.532(14) . ?
C10A C11A 1.421(14) . ?
C11A C16A 1.385(14) . ?
C11A C12A 1.406(14) . ?
C12A C13A 1.421(14) . ?
C13A C14A 1.375(14) . ?
C14A C15A 1.395(16) . ?
C15A C16A 1.359(17) . ?
O1B C1B 1.345(11) . ?
O2B C2B 1.344(10) . ?
O3B C12B 1.334(10) . ?
O3B U3 2.170(6) 5_567 ?
O4B C13B 1.368(11) . ?
O4B U2 2.308(6) 5_567 ?
O4B U3 2.582(6) 5_567 ?
N1B C7B 1.273(12) . ?
N1B C8B 1.524(12) . ?
N2B C10B 1.288(11) . ?
N2B C9B 1.448(12) . ?
C1B C6B 1.377(13) . ?
C1B C2B 1.424(13) . ?
C2B C3B 1.377(13) . ?
C3B C4B 1.411(13) . ?
C3B C7B 1.441(14) . ?
C4B C5B 1.369(14) . ?
C5B C6B 1.392(13) . ?
C8B C17B 1.518(14) . ?
C8B C18B 1.536(13) . ?
C8B C9B 1.542(14) . ?
C10B C11B 1.487(13) . ?
C11B C12B 1.405(13) . ?
C11B C16B 1.419(12) . ?
C12B C13B 1.404(13) . ?
C13B C14B 1.377(13) . ?
C14B C15B 1.393(16) . ?
C15B C16B 1.375(15) . ?
N1 C1 1.308(16) . ?
N1 C5 1.344(15) . ?
C1 C2 1.433(19) . ?
C2 C3 1.35(2) . ?
C3 C4 1.37(2) . ?
C4 C5 1.408(15) . ?
N2 C6 1.343(13) . ?
N2 C10 1.343(13) . ?
C6 C7 1.382(17) . ?
C7 C8 1.409(19) . ?
C8 C9 1.390(19) . ?
C9 C10 1.379(16) . ?
N3 C15 1.324(13) . ?
N3 C11 1.328(12) . ?
C11 C12 1.353(15) . ?
C12 C13 1.379(15) . ?
C13 C14 1.345(16) . ?
C14 C15 1.365(16) . ?
N4 C20 1.347(13) . ?
N4 C16 1.357(12) . ?
C16 C17 1.404(15) . ?
C17 C18 1.349(15) . ?
C18 C19 1.331(14) . ?
C19 C20 1.386(15) . ?
N5 C25 1.271(17) . ?
N5 C21 1.299(17) . ?
C21 C22 1.353(19) . ?
C22 C23 1.41(2) . ?
C23 C24 1.41(2) . ?
C24 C25 1.321(18) . ?
N6 C26 1.3900 . ?
N6 C30 1.3900 . ?
C26 C27 1.3900 . ?
C27 C28 1.3900 . ?
C28 C29 1.3900 . ?
C29 C30 1.3900 . ?
N7 C31 1.3900 . ?
N7 C35 1.3900 . ?
C31 C32 1.3898 . ?
C32 C33 1.3901 . ?
C33 C34 1.3900 . ?
C34 C35 1.3902 . ?

loop_
_geom_hbond_atom_site_label_D
_geom_hbond_atom_site_label_H
_geom_hbond_atom_site_label_A
_geom_hbond_distance_DH
_geom_hbond_distance_HA
_geom_hbond_distance_DA
_geom_hbond_angle_DHA
_geom_hbond_site_symmetry_A
N3 H3 N4 0.95 1.79 2.734(12) 169.6 .
